data_2012257
loop_
_publ_author_name
'Alfonso, Montserrat'
'Wang, Yi'
'Stoeckli-Evans, Helen'

_publ_section_title
;
 Hydrogen bonding in the inner-salt zwitterion and in two different
 charged forms of 5,6-bis(2-pyridyl)pyrazine-2,3-dicarboxylic acid
;
_journal_issue 10
_journal_name_full 'Acta Crystallographica Section C'
_journal_page_first 1184
_journal_page_last 1188
_journal_paper_doi 10.1107/S0108270101010757
_journal_volume 57
_journal_year 2001
_chemical_formula_moiety 'C16 H11 N4 O4 + , P F6 - , 3H2 O'
_chemical_formula_sum 'C16 H17 F6 N4 O7 P'
_chemical_formula_weight 522.31
_chemical_name_systematic
;
6-carboxy-5-carboxylatopyrazine-2,3-diyldi-2-pyridinium hexafluorophosphate
trihydrate
;
_space_group_IT_number 13
_symmetry_cell_setting monoclinic
_symmetry_space_group_name_Hall '-P 2yc'
_symmetry_space_group_name_H-M 'P 1 2/c 1'
_audit_creation_method SHELXL97
_cell_angle_alpha 90
_cell_angle_beta 106.400(11)
_cell_angle_gamma 90
_cell_formula_units_Z 2
_cell_length_a 6.1910(6)
_cell_length_b 15.6564(11)
_cell_length_c 10.8349(10)
_cell_measurement_reflns_used 5000
_cell_measurement_temperature 293(2)
_cell_measurement_theta_max 26.05
_cell_measurement_theta_min 1.65
_cell_volume 1007.48(16)
_computing_cell_refinement 'CELL (Stoe & Cie, 2000)'
_computing_data_collection 'EXPOSE (Stoe & Cie, 2000)'
_computing_data_reduction 'INTEGRATE (Stoe & Cie, 2000)'
_computing_molecular_graphics 'PLATON99 (Spek, 1990)'
_computing_publication_material SHELXL97
_computing_structure_refinement 'SHELXL97 (Sheldrick, 1997)'
_computing_structure_solution 'SHELXS97 (Sheldrick, 1990)'
_diffrn_ambient_temperature 293(2)
_diffrn_detector_area_resol_mean 0.81\%A
_diffrn_measured_fraction_theta_full .987
_diffrn_measured_fraction_theta_max .987
_diffrn_measurement_device_type 'Stoe IPDS'
_diffrn_measurement_method '\f oscillation'
_diffrn_radiation_monochromator graphite
_diffrn_radiation_source 'fine-focus sealed tube'
_diffrn_radiation_type MoK\a
_diffrn_radiation_wavelength .71073
_diffrn_reflns_av_R_equivalents .029
_diffrn_reflns_av_sigmaI/netI .019
_diffrn_reflns_limit_h_max 7
_diffrn_reflns_limit_h_min -7
_diffrn_reflns_limit_k_max 19
_diffrn_reflns_limit_k_min -19
_diffrn_reflns_limit_l_max 13
_diffrn_reflns_limit_l_min -13
_diffrn_reflns_number 7713
_diffrn_reflns_theta_full 25.87
_diffrn_reflns_theta_max 25.87
_diffrn_reflns_theta_min 3.26
_diffrn_standards_decay_% 0
_diffrn_standards_interval_time 0
_diffrn_standards_number 0
_exptl_absorpt_coefficient_mu .242
_exptl_absorpt_correction_type none
_exptl_crystal_colour pale_yellow
_exptl_crystal_density_diffrn 1.722
_exptl_crystal_density_meas ?
_exptl_crystal_density_method 'not measured'
_exptl_crystal_description rod
_exptl_crystal_F_000 532
_exptl_crystal_size_max .70
_exptl_crystal_size_mid .20
_exptl_crystal_size_min .15
_refine_diff_density_max .25
_refine_diff_density_min -.83
_refine_ls_extinction_method none
_refine_ls_goodness_of_fit_ref 1.197
_refine_ls_hydrogen_treatment refall
_refine_ls_matrix_type full
_refine_ls_number_parameters 186
_refine_ls_number_reflns 1944
_refine_ls_number_restraints 0
_refine_ls_restrained_S_all 1.197
_refine_ls_R_factor_all .050
_refine_ls_R_factor_gt .044
_refine_ls_shift/su_max <0.001
_refine_ls_shift/su_mean .000
_refine_ls_structure_factor_coef Fsqd
_refine_ls_weighting_details 'calc w = 1/[\s^2^(Fo^2^)+(0.1018P)^2^+0.1313P] where P=(Fo^2^+2Fc^2^)/3'
_refine_ls_weighting_scheme calc
_refine_ls_wR_factor_ref .152
_reflns_number_gt 1628
_reflns_number_total 1944
_reflns_threshold_expression I>2\s(I)
_cod_data_source_file gd1159.cif
_cod_data_source_block IIIb
_cod_depositor_comments
;
The following automatic conversions were performed:
'_symmetry_cell_setting' value 'Monoclinic' changed to 'monoclinic'
according to '/home/saulius/struct/CIF-dictionaries/cif_core.dic'
dictionary named 'cif_core.dic' version 2.4.1 from 2010-06-29.

Automatic conversion script
Id: cif_fix_enum 1527 2010-12-29 10:47:43Z saulius 

The following automatic conversions were performed:

'_symmetry_cell_setting' value 'Monoclinic' changed to 'monoclinic'
according to /home/saulius/struct/CIF-dictionaries/cif_core.dic
dictionary named 'cif_core.dic' version 2.4.1 from 2010-06-29.

Automatic conversion script
Id: cif_fix_values 1715 2011-07-08 13:25:40Z adriana 

The following automatic conversions were performed:

'_exptl_crystal_density_meas' value 'none' was changed to '?' - the
value is perceived as not measured.

Automatic conversion script
Id: cif_fix_values 3008 2015-01-20 13:52:24Z robertas 
;
_cod_original_cell_volume 1007.48(15)
_cod_original_sg_symbol_H-M 'P 2/c'
_cod_database_code 2012257
_cod_database_fobs_code 2012257

loop_
_symmetry_equiv_pos_as_xyz
'x, y, z'
'-x, y, -z+1/2'
'-x, -y, -z'
'x, -y, z-1/2'

loop_
_atom_site_label
_atom_site_fract_x
_atom_site_fract_y
_atom_site_fract_z
_atom_site_U_iso_or_equiv
_atom_site_adp_type
_atom_site_calc_flag
_atom_site_refinement_flags
_atom_site_occupancy
_atom_site_disorder_assembly
_atom_site_disorder_group
_atom_site_type_symbol
N1 .4040(3) .09425(10) .34843(16) .0286(4) Uani d . 1 . . N
N2 .3208(3) .24229(11) .46196(15) .0302(4) Uani d . 1 . . N
H2N .214(6) .2008(19) .451(3) .049(7) Uiso d . 1 . . H
O1 .1776(3) -.03754(11) .39442(18) .0473(5) Uani d . 1 . . O
O2 .3656(3) -.13016(10) .31136(18) .0478(5) Uani d . 1 . . O
H2O .5000 -.124(4) .2500 .101(19) Uiso d S 1 . . H
C1 .4356(3) .02054(13) .29450(18) .0293(4) Uani d . 1 . . C
C2 .4658(3) .16771(12) .30675(17) .0263(4) Uani d . 1 . . C
C3 .4688(3) .24235(13) .39136(17) .0265(4) Uani d . 1 . . C
C4 .6261(4) .30703(14) .40890(19) .0334(5) Uani d . 1 . . C
H4 .747(5) .3146(17) .359(3) .045(7) Uiso d . 1 . . H
C5 .6266(4) .37137(15) .4977(2) .0407(5) Uani d . 1 . . C
H5 .725(5) .4157(19) .508(3) .048(8) Uiso d . 1 . . H
C6 .4718(4) .36946(15) .5673(2) .0411(6) Uani d . 1 . . C
H6 .474(5) .413(2) .634(3) .053(8) Uiso d . 1 . . H
C7 .3190(4) .30384(14) .54757(19) .0363(5) Uani d . 1 . . C
H7 .215(5) .2940(17) .592(3) .042(7) Uiso d . 1 . . H
C8 .3177(4) -.05412(14) .3380(2) .0361(5) Uani d . 1 . . C
O1W -.0014(3) .12351(12) .43619(18) .0434(5) Uani d . 1 . . O
H1WA -.047(6) .110(2) .495(4) .069(11) Uiso d . 1 . . H
H1WB .059(7) .076(2) .416(4) .074(11) Uiso d . 1 . . H
O2W .0000 -.2445(3) .2500 .1238(18) Uani d S 1 . . O
H2WA -.1451 -.2321 .2136 .100 Uiso d . 1 . . H
P1 .0000 .45753(5) .2500 .0331(3) Uani d S 1 . . P
F1 .0000 .35438(12) .2500 .0437(5) Uani d S 1 . . F
F2 .0000 .55917(14) .2500 .0610(6) Uani d S 1 . . F
F3 .0436(3) .45621(10) .40178(13) .0532(5) Uani d . 1 . . F
F4 .2650(2) .45701(10) .26905(15) .0523(4) Uani d . 1 . . F

loop_
_atom_site_aniso_label
_atom_site_aniso_U_11
_atom_site_aniso_U_22
_atom_site_aniso_U_33
_atom_site_aniso_U_12
_atom_site_aniso_U_13
_atom_site_aniso_U_23
N1 .0279(8) .0322(9) .0258(8) -.0012(6) .0075(6) .0005(6)
N2 .0326(9) .0330(9) .0257(8) .0021(7) .0096(7) .0023(7)
O1 .0580(11) .0395(9) .0541(10) -.0102(7) .0317(9) .0014(7)
O2 .0599(11) .0300(8) .0578(11) -.0040(7) .0233(9) .0021(7)
C1 .0298(9) .0313(10) .0254(9) -.0001(8) .0053(8) .0009(8)
C2 .0238(8) .0295(10) .0253(9) .0000(7) .0066(7) .0014(7)
C3 .0288(9) .0297(10) .0213(9) .0016(7) .0073(7) .0025(7)
C4 .0378(11) .0348(11) .0280(9) -.0044(9) .0102(8) .0000(8)
C5 .0532(14) .0362(12) .0301(10) -.0089(10) .0073(10) -.0024(9)
C6 .0590(14) .0384(12) .0253(10) .0030(10) .0112(9) -.0040(9)
C7 .0472(12) .0390(12) .0259(9) .0067(10) .0155(9) .0021(8)
C8 .0415(12) .0342(11) .0316(10) -.0045(9) .0088(9) .0030(8)
O1W .0399(9) .0472(11) .0491(10) -.0032(7) .0223(8) .0074(8)
O2W .089(3) .099(3) .182(6) .000 .037(3) .000
P1 .0331(4) .0381(5) .0288(5) .000 .0101(3) .000
F1 .0530(11) .0404(11) .0437(10) .000 .0233(9) .000
F2 .0629(14) .0399(12) .0721(15) .000 .0060(12) .000
F3 .0609(9) .0684(10) .0307(8) .0100(7) .0136(6) -.0075(6)
F4 .0354(8) .0632(10) .0596(10) -.0034(6) .0153(7) -.0023(7)

loop_
_atom_type_symbol
_atom_type_description
_atom_type_scat_dispersion_real
_atom_type_scat_dispersion_imag
_atom_type_scat_source
C C .0033 .0016 'International Tables Vol C Tables 4.2.6.8 and 6.1.1.4'
H H .0000 .0000 'International Tables Vol C Tables 4.2.6.8 and 6.1.1.4'
N N .0061 .0033 'International Tables Vol C Tables 4.2.6.8 and 6.1.1.4'
O O .0106 .0060 'International Tables Vol C Tables 4.2.6.8 and 6.1.1.4'
P P .1023 .0942 'International Tables Vol C Tables 4.2.6.8 and 6.1.1.4'
F F .0171 .0103 'International Tables Vol C Tables 4.2.6.8 and 6.1.1.4'

loop_
_geom_angle_atom_site_label_1
_geom_angle_atom_site_label_2
_geom_angle_atom_site_label_3
_geom_angle_site_symmetry_1
_geom_angle_site_symmetry_3
_geom_angle
C2 N1 C1 . . 120.49(17)
C7 N2 C3 . . 122.12(19)
C7 N2 H2N . . 116.9(18)
C3 N2 H2N . . 121.0(19)
C8 O2 H2O . . 107(3)
N1 C1 C1 . 2_655 118.69(12)
N1 C1 C8 . . 112.74(17)
C1 C1 C8 2_655 . 128.56(12)
N1 C2 C2 . 2_655 118.84(11)
N1 C2 C3 . . 115.22(16)
C2 C2 C3 2_655 . 125.84(11)
N2 C3 C4 . . 119.21(18)
N2 C3 C2 . . 117.27(17)
C4 C3 C2 . . 123.29(17)
C3 C4 C5 . . 119.3(2)
C3 C4 H4 . . 126.3(15)
C5 C4 H4 . . 114.3(15)
C6 C5 C4 . . 119.8(2)
C6 C5 H5 . . 119.8(19)
C4 C5 H5 . . 120.3(19)
C7 C6 C5 . . 119.1(2)
C7 C6 H6 . . 119.7(18)
C5 C6 H6 . . 121.1(18)
N2 C7 C6 . . 120.4(2)
N2 C7 H7 . . 112.7(17)
C6 C7 H7 . . 126.8(17)
O1 C8 O2 . . 123.6(2)
O1 C8 C1 . . 117.53(19)
O2 C8 C1 . . 118.9(2)
H1WA O1W H1WB . . 104(4)
F3 P1 F3 2 . 178.51(13)
F3 P1 F2 2 . 90.75(6)
F3 P1 F2 . . 90.75(6)
F3 P1 F4 2 2 89.88(8)
F3 P1 F4 . 2 90.11(8)
F2 P1 F4 . 2 90.30(7)
F3 P1 F4 2 . 90.11(8)
F3 P1 F4 . . 89.88(8)
F2 P1 F4 . . 90.30(7)
F4 P1 F4 2 . 179.41(13)
F3 P1 F1 2 . 89.25(6)
F3 P1 F1 . . 89.25(6)
F2 P1 F1 . . 180.0
F4 P1 F1 2 . 89.70(7)
F4 P1 F1 . . 89.70(7)

loop_
_geom_bond_atom_site_label_1
_geom_bond_atom_site_label_2
_geom_bond_site_symmetry_2
_geom_bond_distance
_geom_bond_publ_flag
N1 C2 . 1.331(3) ?
N1 C1 . 1.333(3) ?
N2 C7 . 1.340(3) ?
N2 C3 . 1.349(3) ?
N2 H2N . .91(3) ?
O1 C8 . 1.222(3) ?
O2 C8 . 1.279(3) ?
O2 H2O . 1.206(5) ?
C1 C1 2_655 1.414(4) ?
C1 C8 . 1.522(3) ?
C2 C2 2_655 1.409(4) ?
C2 C3 . 1.482(3) ?
C3 C4 . 1.380(3) ?
C4 C5 . 1.393(3) ?
C4 H4 . 1.05(3) ?
C5 C6 . 1.377(4) ?
C5 H5 . .91(3) ?
C6 C7 . 1.372(4) ?
C6 H6 . .99(3) ?
C7 H7 . .92(3) ?
O1W H1WA . .79(4) ?
O1W H1WB . .89(4) ?
O2W H2WA . .8946 ?
P1 F3 2 1.5897(14) ?
P1 F3 . 1.5897(14) ?
P1 F2 . 1.591(2) ?
P1 F4 2 1.5948(14) ?
P1 F4 . 1.5948(14) ?
P1 F1 . 1.615(2) ?

loop_
_geom_hbond_atom_site_label_D
_geom_hbond_atom_site_label_H
_geom_hbond_atom_site_label_A
_geom_hbond_site_symmetry_A
_geom_hbond_distance_DH
_geom_hbond_distance_HA
_geom_hbond_distance_DA
_geom_hbond_angle_DHA
O2 H2O O2 2_655 1.206(5) 1.206(5) 2.405(4) 171(6)
N2 H2N O1W . .91(3) 1.77(3) 2.683(3) 177(3)
O1W H1WA O1 3_556 .79(4) 1.98(4) 2.739(2) 160(4)
O1W H1WB O1 . .89(4) 1.96(4) 2.841(3) 171(4)
O2W H2WA O2 2 .89 2.07 2.815(4) 140

loop_
_geom_torsion_atom_site_label_1
_geom_torsion_atom_site_label_2
_geom_torsion_atom_site_label_3
_geom_torsion_atom_site_label_4
_geom_torsion_site_symmetry_1
_geom_torsion_site_symmetry_4
_geom_torsion
C2 N1 C1 C1 . 2_655 9.0(3)
C2 N1 C1 C8 . . -169.71(17)
C1 N1 C2 C2 . 2_655 9.2(3)
C1 N1 C2 C3 . . -167.13(17)
C7 N2 C3 C4 . . 1.0(3)
C7 N2 C3 C2 . . 175.63(17)
N1 C2 C3 N2 . . -30.2(2)
C2 C2 C3 N2 2_655 . 153.7(2)
N1 C2 C3 C4 . . 144.14(19)
C2 C2 C3 C4 2_655 . -31.9(3)
N2 C3 C4 C5 . . -.9(3)
C2 C3 C4 C5 . . -175.14(19)
C3 C4 C5 C6 . . .4(3)
C4 C5 C6 C7 . . .0(3)
C3 N2 C7 C6 . . -.7(3)
C5 C6 C7 N2 . . .2(3)
N1 C1 C8 O1 . . 13.5(3)
C1 C1 C8 O1 2_655 . -165.0(3)
N1 C1 C8 O2 . . -168.02(19)
C1 C1 C8 O2 2_655 . 13.5(4)
